data_7161033
loop_
_publ_author_name
'Mishra, Soumya'
'Giri, Monalisa'
'Mishra, Vipin Kumar'
'Guchhait, Tapas'

_publ_section_title
;
 New core-expanded calix[4]pyrroles and N-donor-extended dipyrromethanes:
 syntheses, anion binding and conformational studies.
;
_journal_issue 3
_journal_name_full 'Organic &amp; biomolecular chemistry'
_journal_page_first 708
_journal_page_last 719
_journal_paper_doi 10.1039/d5ob01716e
_journal_volume 24
_journal_year 2026
_chemical_formula_moiety '2(H2 O), C28 H38 N6'
_chemical_formula_sum 'C28 H42 N6 O2'
_chemical_formula_weight 494.67
_space_group_crystal_system monoclinic
_space_group_IT_number 9
_space_group_name_Hall 'C -2yc'
_space_group_name_H-M_alt 'C 1 c 1'
_atom_sites_solution_hydrogens mixed
_atom_sites_solution_primary dual
_audit_creation_date 2025-09-20
_audit_creation_method
;
Olex2 1.5
(compiled 2025.07.13 svn.rb7424aed for OlexSys, GUI svn.r7314)
;
_audit_update_record
;
2025-09-20 deposited with the CCDC.	2025-12-17 downloaded from the CCDC.
;
_cell_angle_alpha 90
_cell_angle_beta 107.087(6)
_cell_angle_gamma 90
_cell_formula_units_Z 4
_cell_length_a 22.4050(14)
_cell_length_b 6.2059(3)
_cell_length_c 20.1630(10)
_cell_measurement_reflns_used 11538
_cell_measurement_temperature 293(2)
_cell_measurement_theta_max 26.798
_cell_measurement_theta_min 1.902
_cell_volume 2679.8(3)
_computing_cell_refinement
;
CrystalClear-SM Expert 2.0 r7 (Rigaku, 2011)
;
_computing_data_collection
;
CrystalClear-SM Expert 2.0 r7 (Rigaku, 2011)
;
_computing_data_reduction
;
CrystalClear-SM Expert 2.0 r7 (Rigaku, 2011)
;
_computing_molecular_graphics 'Olex2 1.5 (Dolomanov et al., 2009)'
_computing_publication_material 'Olex2 1.5 (Dolomanov et al., 2009)'
_computing_structure_refinement 'SHELXL 2019/3 (Sheldrick, 2015)'
_computing_structure_solution 'SHELXT 2018/2 (Sheldrick, 2018)'
_diffrn_ambient_temperature 293(2)
_diffrn_detector CCD
_diffrn_detector_area_resol_mean 5.6
_diffrn_detector_type 'Rigaku Saturn724+'
_diffrn_measured_fraction_theta_full 1.000
_diffrn_measured_fraction_theta_max 0.984
_diffrn_measurement_device 'AFC12 (Right): Kappa 3 circle'
_diffrn_measurement_device_type 'Bruker SMART CCD 6000 area detector'
_diffrn_measurement_method '\w scans'
_diffrn_measurement_specimen_support 'Mitegen 50um'
_diffrn_radiation_collimation 0.3
_diffrn_radiation_monochromator Confocal
_diffrn_radiation_probe x-ray
_diffrn_radiation_type MoK\a
_diffrn_radiation_wavelength 0.71073
_diffrn_reflns_av_R_equivalents 0.0456
_diffrn_reflns_av_unetI/netI 0.0535
_diffrn_reflns_Laue_measured_fraction_full 1.000
_diffrn_reflns_Laue_measured_fraction_max 0.984
_diffrn_reflns_limit_h_max 28
_diffrn_reflns_limit_h_min -27
_diffrn_reflns_limit_k_max 5
_diffrn_reflns_limit_k_min -7
_diffrn_reflns_limit_l_max 25
_diffrn_reflns_limit_l_min -25
_diffrn_reflns_number 11538
_diffrn_reflns_point_group_measured_fraction_full 0.886
_diffrn_reflns_point_group_measured_fraction_max 0.847
_diffrn_reflns_theta_full 25.242
_diffrn_reflns_theta_max 26.798
_diffrn_reflns_theta_min 1.902
_diffrn_source 'sealed X-ray tube'
_diffrn_source_current 24.0
_diffrn_source_power 1.2
_diffrn_source_target Mo
_diffrn_source_type 'Rotating Anode'
_diffrn_source_voltage 50.0
_exptl_absorpt_coefficient_mu 0.079
_exptl_absorpt_correction_type none
_exptl_crystal_colour colourless
_exptl_crystal_colour_primary colourless
_exptl_crystal_density_diffrn 1.226
_exptl_crystal_description needle
_exptl_crystal_F_000 1072
_exptl_crystal_recrystallization_method 'Slow evaporation'
_exptl_crystal_size_max 0.15
_exptl_crystal_size_mid 0.08
_exptl_crystal_size_min 0.07
_refine_diff_density_max 0.214
_refine_diff_density_min -0.196
_refine_diff_density_rms 0.040
_refine_ls_abs_structure_details
;
 Flack x determined using 1705 quotients [(I+)-(I-)]/[(I+)+(I-)]
 (Parsons, Flack and Wagner, Acta Cryst. B69 (2013) 249-259).
;
_refine_ls_abs_structure_Flack 0.0(10)
_refine_ls_extinction_method none
_refine_ls_goodness_of_fit_ref 1.037
_refine_ls_hydrogen_treatment mixed
_refine_ls_matrix_type full
_refine_ls_number_parameters 347
_refine_ls_number_reflns 4843
_refine_ls_number_restraints 2
_refine_ls_restrained_S_all 1.036
_refine_ls_R_factor_all 0.0438
_refine_ls_R_factor_gt 0.0400
_refine_ls_shift/su_max 0.000
_refine_ls_shift/su_mean 0.000
_refine_ls_structure_factor_coef Fsqd
_refine_ls_weighting_details 'w=1/[\s^2^(Fo^2^)+(0.0482P)^2^+0.8526P] where P=(Fo^2^+2Fc^2^)/3'
_refine_ls_weighting_scheme calc
_refine_ls_wR_factor_gt 0.0977
_refine_ls_wR_factor_ref 0.1003
_reflns_Friedel_coverage 0.719
_reflns_Friedel_fraction_full 0.773
_reflns_Friedel_fraction_max 0.709
_reflns_number_gt 4485
_reflns_number_total 4843
_reflns_threshold_expression 'I > 2\s(I)'
_cod_data_source_file d5ob01716e2.cif
_cod_data_source_block tg1
_cod_database_code 7161033
_shelx_shelxl_version_number 2019/3
_shelx_space_group_comment
;
The symmetry employed for this shelxl refinement is uniquely defined
by the following loop, which should always be used as a source of
symmetry information in preference to the above space-group names.
They are only intended as comments.
;
_shelx_estimated_absorpt_t_max 0.994
_shelx_estimated_absorpt_t_min 0.988
_olex2_refinement_description
;
1.a Secondary CH2 refined with riding coordinates:
 C26(H26A,H26B), C14(H14A,H14B), C28(H28A,H28B), C12(H12A,H12B)
1.b Aromatic/amide H refined with riding coordinates:
 N1(H1), N5(H5), N4(H4), N2(H2), C23(H23), C3(H3), C2(H2A), C24(H24), C17(H17),
  C10(H10), C16(H16), C9(H9)
1.c Idealised Me refined as rotating group:
 C27(H27A,H27B,H27C), C7(H7A,H7B,H7C), C6(H6A,H6B,H6C), C13(H13A,H13B,H13C),
 C21(H21A,H21B,H21C), C20(H20A,H20B,H20C)
;
_olex2_submission_original_sample_id 'macrocycle 1'
_olex2_submission_special_instructions 'No special instructions were received'

loop_
_space_group_symop_operation_xyz
'x, y, z'
'x, -y, z+1/2'
'x+1/2, y+1/2, z'
'x+1/2, -y+1/2, z+1/2'

loop_
_atom_site_label
_atom_site_type_symbol
_atom_site_fract_x
_atom_site_fract_y
_atom_site_fract_z
_atom_site_U_iso_or_equiv
_atom_site_adp_type
_atom_site_occupancy
_atom_site_site_symmetry_order
_atom_site_calc_flag
_atom_site_refinement_flags_posn
_atom_site_refinement_flags_adp
_atom_site_refinement_flags_occupancy
_atom_site_disorder_assembly
_atom_site_disorder_group
O2 O 0.48093(11) 1.3303(4) 0.50537(11) 0.0231(4) Uani 1 1 d . . . . .
O1 O 0.47423(11) 0.9018(3) 0.48852(11) 0.0250(5) Uani 1 1 d . . . . .
N1 N 0.41945(11) 0.5211(4) 0.36682(11) 0.0182(5) Uani 1 1 d . . . . .
H1 H 0.441125 0.457546 0.404005 0.022 Uiso 1 1 calc R U . . .
N5 N 0.63887(12) 0.5946(4) 0.51360(12) 0.0193(5) Uani 1 1 d . . . . .
H5 H 0.621053 0.672690 0.537486 0.023 Uiso 1 1 calc R U . . .
N6 N 0.53865(11) 0.8342(4) 0.39095(12) 0.0191(5) Uani 1 1 d . . . . .
N4 N 0.58346(11) 0.4635(4) 0.62823(12) 0.0189(5) Uani 1 1 d . . . . .
H4 H 0.560183 0.414883 0.589253 0.023 Uiso 1 1 calc R U . . .
N3 N 0.47013(11) 0.7917(4) 0.61985(12) 0.0177(5) Uani 1 1 d . . . . .
N2 N 0.36223(12) 0.6235(4) 0.48569(12) 0.0198(5) Uani 1 1 d . . . . .
H2 H 0.375309 0.724239 0.464169 0.024 Uiso 1 1 calc R U . . .
C1 C 0.44391(14) 0.6364(4) 0.32292(14) 0.0196(6) Uani 1 1 d . . . . .
C4 C 0.35530(13) 0.5216(4) 0.34286(14) 0.0176(6) Uani 1 1 d . . . . .
C11 C 0.36887(13) 0.6231(5) 0.55619(14) 0.0188(6) Uani 1 1 d . . . . .
C22 C 0.67204(14) 0.4115(4) 0.53722(15) 0.0187(6) Uani 1 1 d . . . . .
C26 C 0.60767(14) 0.8329(5) 0.40895(16) 0.0225(6) Uani 1 1 d . . . . .
H26A H 0.623718 0.957742 0.437579 0.027 Uiso 1 1 calc R U . . .
H26B H 0.619479 0.847211 0.366565 0.027 Uiso 1 1 calc R U . . .
C27 C 0.51660(15) 1.0491(4) 0.36402(15) 0.0227(6) Uani 1 1 d . . . . .
H27A H 0.532914 1.155010 0.399413 0.034 Uiso 1 1 calc R U . . .
H27B H 0.471800 1.052351 0.350595 0.034 Uiso 1 1 calc R U . . .
H27C H 0.530690 1.080322 0.324451 0.034 Uiso 1 1 calc R U . . .
C8 C 0.33198(13) 0.4416(4) 0.45506(14) 0.0186(6) Uani 1 1 d . . . . .
C23 C 0.69317(14) 0.3339(5) 0.48424(15) 0.0219(6) Uani 1 1 d . . . . .
H23 H 0.717232 0.210903 0.485601 0.026 Uiso 1 1 calc R U . . .
C18 C 0.64718(14) 0.4489(4) 0.65082(14) 0.0193(6) Uani 1 1 d . . . . .
C25 C 0.63787(14) 0.6370(5) 0.44619(14) 0.0197(6) Uani 1 1 d . . . . .
C3 C 0.33867(15) 0.6386(5) 0.28214(15) 0.0234(6) Uani 1 1 d . . . . .
H3 H 0.298232 0.665940 0.254376 0.028 Uiso 1 1 calc R U . . .
C2 C 0.39493(14) 0.7102(5) 0.26971(14) 0.0240(6) Uani 1 1 d . . . . .
H2A H 0.397813 0.792314 0.232181 0.029 Uiso 1 1 calc R U . . .
C24 C 0.67143(14) 0.4764(5) 0.42712(15) 0.0215(6) Uani 1 1 d . . . . .
H24 H 0.678712 0.463057 0.384217 0.026 Uiso 1 1 calc R U . . .
C14 C 0.49414(14) 0.6084(4) 0.66636(14) 0.0196(6) Uani 1 1 d . . . . .
H14A H 0.470850 0.479960 0.646936 0.024 Uiso 1 1 calc R U . . .
H14B H 0.487207 0.635988 0.710876 0.024 Uiso 1 1 calc R U . . .
C7 C 0.32513(15) 0.1513(5) 0.36822(15) 0.0245(6) Uani 1 1 d . . . . .
H7A H 0.314395 0.118229 0.319625 0.037 Uiso 1 1 calc R U . . .
H7B H 0.298910 0.070090 0.389101 0.037 Uiso 1 1 calc R U . . .
H7C H 0.368036 0.114404 0.390031 0.037 Uiso 1 1 calc R U . . .
C17 C 0.66676(14) 0.5460(5) 0.71437(15) 0.0228(6) Uani 1 1 d . . . . .
H17 H 0.707942 0.560275 0.741766 0.027 Uiso 1 1 calc R U . . .
C19 C 0.68396(14) 0.3258(5) 0.61066(14) 0.0208(6) Uani 1 1 d . . . . .
C28 C 0.51259(14) 0.6675(4) 0.33789(14) 0.0189(6) Uani 1 1 d . . . . .
H28A H 0.533414 0.531678 0.353521 0.023 Uiso 1 1 calc R U . . .
H28B H 0.521514 0.707190 0.295254 0.023 Uiso 1 1 calc R U . . .
C10 C 0.34101(14) 0.4383(5) 0.56936(15) 0.0222(6) Uani 1 1 d . . . . .
H10 H 0.337825 0.395680 0.612413 0.027 Uiso 1 1 calc R U . . .
C12 C 0.40128(14) 0.8010(5) 0.60258(14) 0.0214(6) Uani 1 1 d . . . . .
H12A H 0.386975 0.937733 0.580242 0.026 Uiso 1 1 calc R U . . .
H12B H 0.389668 0.795578 0.645254 0.026 Uiso 1 1 calc R U . . .
C5 C 0.31552(14) 0.3949(4) 0.37774(14) 0.0198(6) Uani 1 1 d . . . . .
C16 C 0.61343(14) 0.6211(5) 0.73114(15) 0.0233(6) Uani 1 1 d . . . . .
H16 H 0.613253 0.693539 0.771452 0.028 Uiso 1 1 calc R U . . .
C15 C 0.56204(14) 0.5679(4) 0.67737(15) 0.0194(6) Uani 1 1 d . . . . .
C6 C 0.24645(15) 0.4519(5) 0.34409(16) 0.0264(7) Uani 1 1 d . . . . .
H6A H 0.240535 0.603852 0.348578 0.040 Uiso 1 1 calc R U . . .
H6B H 0.221086 0.373831 0.366846 0.040 Uiso 1 1 calc R U . . .
H6C H 0.234594 0.413730 0.295834 0.040 Uiso 1 1 calc R U . . .
C13 C 0.49646(15) 0.9927(5) 0.65387(15) 0.0230(6) Uani 1 1 d . . . . .
H13A H 0.483216 1.013680 0.694565 0.034 Uiso 1 1 calc R U . . .
H13B H 0.482258 1.110969 0.622507 0.034 Uiso 1 1 calc R U . . .
H13C H 0.541215 0.985431 0.666870 0.034 Uiso 1 1 calc R U . . .
C9 C 0.31790(14) 0.3232(5) 0.50661(15) 0.0224(6) Uani 1 1 d . . . . .
H9 H 0.297037 0.191876 0.500976 0.027 Uiso 1 1 calc R U . . .
C21 C 0.75390(15) 0.3467(6) 0.64833(17) 0.0291(7) Uani 1 1 d . . . . .
H21A H 0.777329 0.270597 0.622835 0.044 Uiso 1 1 calc R U . . .
H21B H 0.762638 0.286524 0.694048 0.044 Uiso 1 1 calc R U . . .
H21C H 0.765518 0.496105 0.651691 0.044 Uiso 1 1 calc R U . . .
C20 C 0.66562(16) 0.0850(5) 0.60698(17) 0.0289(7) Uani 1 1 d . . . . .
H20A H 0.621914 0.070374 0.583128 0.043 Uiso 1 1 calc R U . . .
H20B H 0.674104 0.028398 0.653132 0.043 Uiso 1 1 calc R U . . .
H20C H 0.689438 0.006808 0.582405 0.043 Uiso 1 1 calc R U . . .
H2B H 0.4809(19) 1.202(7) 0.502(2) 0.037(11) Uiso 1 1 d . . . . .
H1A H 0.510(3) 0.866(10) 0.479(3) 0.10(2) Uiso 1 1 d . . . . .
H1B H 0.486(3) 0.823(9) 0.534(3) 0.079(17) Uiso 1 1 d . . . . .
H2C H 0.448(3) 1.377(10) 0.514(3) 0.10(2) Uiso 1 1 d . . . . .

loop_
_atom_site_aniso_label
_atom_site_aniso_U_11
_atom_site_aniso_U_22
_atom_site_aniso_U_33
_atom_site_aniso_U_23
_atom_site_aniso_U_13
_atom_site_aniso_U_12
O2 0.0265(12) 0.0195(11) 0.0236(10) 0.0010(8) 0.0080(9) 0.0014(10)
O1 0.0315(12) 0.0237(10) 0.0223(11) 0.0016(8) 0.0120(10) 0.0013(9)
N1 0.0203(13) 0.0186(11) 0.0163(11) 0.0025(9) 0.0062(10) -0.0004(9)
N5 0.0213(13) 0.0211(12) 0.0174(11) -0.0002(9) 0.0085(10) 0.0016(10)
N6 0.0212(13) 0.0177(11) 0.0195(11) 0.0016(9) 0.0078(10) -0.0015(10)
N4 0.0200(12) 0.0211(11) 0.0159(11) -0.0027(9) 0.0058(10) 0.0003(10)
N3 0.0193(12) 0.0171(11) 0.0174(11) -0.0012(9) 0.0063(10) 0.0010(9)
N2 0.0210(13) 0.0219(12) 0.0183(11) 0.0015(9) 0.0085(10) -0.0003(10)
C1 0.0242(16) 0.0182(13) 0.0189(13) 0.0003(10) 0.0104(12) -0.0020(11)
C4 0.0174(14) 0.0184(13) 0.0181(12) -0.0032(10) 0.0068(11) -0.0022(11)
C11 0.0155(15) 0.0241(14) 0.0178(13) -0.0007(11) 0.0062(11) 0.0033(11)
C22 0.0165(14) 0.0178(13) 0.0217(14) -0.0028(10) 0.0055(11) 0.0007(11)
C26 0.0191(15) 0.0261(15) 0.0244(14) 0.0004(12) 0.0097(12) -0.0059(12)
C27 0.0272(16) 0.0191(13) 0.0239(14) 0.0022(11) 0.0108(13) 0.0004(12)
C8 0.0157(14) 0.0205(13) 0.0208(14) 0.0004(10) 0.0072(11) 0.0003(11)
C23 0.0170(15) 0.0249(14) 0.0246(15) -0.0032(11) 0.0072(12) 0.0002(12)
C18 0.0204(15) 0.0196(14) 0.0177(13) 0.0021(10) 0.0054(11) 0.0002(11)
C25 0.0168(14) 0.0236(14) 0.0189(13) 0.0008(11) 0.0057(11) -0.0038(11)
C3 0.0214(16) 0.0268(15) 0.0202(14) 0.0003(11) 0.0033(12) -0.0004(12)
C2 0.0284(18) 0.0263(15) 0.0193(13) 0.0048(11) 0.0099(13) -0.0014(13)
C24 0.0206(15) 0.0257(14) 0.0192(13) -0.0035(11) 0.0073(12) -0.0029(12)
C14 0.0231(16) 0.0196(13) 0.0172(12) 0.0007(11) 0.0074(12) 0.0000(12)
C7 0.0271(17) 0.0230(15) 0.0244(15) -0.0023(11) 0.0093(13) -0.0027(12)
C17 0.0190(15) 0.0286(15) 0.0204(13) 0.0007(11) 0.0054(12) 0.0024(12)
C19 0.0202(15) 0.0234(14) 0.0201(13) -0.0005(11) 0.0079(12) 0.0018(12)
C28 0.0188(15) 0.0191(13) 0.0201(13) -0.0014(11) 0.0078(12) -0.0001(11)
C10 0.0222(15) 0.0263(15) 0.0202(14) 0.0020(11) 0.0096(12) 0.0027(12)
C12 0.0229(16) 0.0213(13) 0.0206(13) -0.0019(11) 0.0075(12) 0.0034(12)
C5 0.0216(15) 0.0204(13) 0.0189(13) 0.0006(11) 0.0081(12) 0.0001(11)
C16 0.0251(16) 0.0256(14) 0.0194(13) -0.0029(11) 0.0069(12) 0.0032(12)
C15 0.0236(16) 0.0158(13) 0.0211(13) 0.0015(10) 0.0101(12) 0.0029(11)
C6 0.0219(16) 0.0336(16) 0.0251(15) 0.0007(12) 0.0093(13) -0.0018(13)
C13 0.0281(16) 0.0193(13) 0.0209(14) 0.0004(11) 0.0061(13) 0.0006(12)
C9 0.0242(16) 0.0207(14) 0.0236(14) 0.0005(11) 0.0091(12) -0.0032(12)
C21 0.0217(16) 0.0403(18) 0.0254(15) -0.0003(13) 0.0071(13) 0.0094(14)
C20 0.038(2) 0.0242(16) 0.0293(16) 0.0013(12) 0.0173(15) 0.0046(13)

loop_
_atom_type_symbol
_atom_type_description
_atom_type_scat_dispersion_real
_atom_type_scat_dispersion_imag
_atom_type_scat_source
C C 0.0033 0.0016 'International Tables Vol C Tables 4.2.6.8 and 6.1.1.4'
H H 0.0000 0.0000 'International Tables Vol C Tables 4.2.6.8 and 6.1.1.4'
N N 0.0061 0.0033 'International Tables Vol C Tables 4.2.6.8 and 6.1.1.4'
O O 0.0106 0.0060 'International Tables Vol C Tables 4.2.6.8 and 6.1.1.4'

loop_
_geom_angle_atom_site_label_1
_geom_angle_atom_site_label_2
_geom_angle_atom_site_label_3
_geom_angle
_geom_angle_site_symmetry_1
_geom_angle_site_symmetry_3
_geom_angle_publ_flag
H2B O2 H2C 112(5) . . ?
H1A O1 H1B 95(5) . . ?
C1 N1 H1 124.9 . . ?
C1 N1 C4 110.3(2) . . ?
C4 N1 H1 124.9 . . ?
C22 N5 H5 124.7 . . ?
C22 N5 C25 110.7(2) . . ?
C25 N5 H5 124.7 . . ?
C27 N6 C26 108.0(2) . . ?
C27 N6 C28 110.4(2) . . ?
C28 N6 C26 109.6(2) . . ?
C18 N4 H4 125.0 . . ?
C18 N4 C15 109.9(2) . . ?
C15 N4 H4 125.0 . . ?
C14 N3 C12 109.9(2) . . ?
C13 N3 C14 109.8(2) . . ?
C13 N3 C12 109.1(2) . . ?
C11 N2 H2 124.7 . . ?
C8 N2 H2 124.7 . . ?
C8 N2 C11 110.6(2) . . ?
N1 C1 C28 121.4(3) . . ?
C2 C1 N1 107.5(3) . . ?
C2 C1 C28 131.1(2) . . ?
N1 C4 C3 107.2(2) . . ?
N1 C4 C5 122.3(2) . . ?
C3 C4 C5 130.3(3) . . ?
N2 C11 C12 121.9(2) . . ?
C10 C11 N2 106.4(2) . . ?
C10 C11 C12 131.7(3) . . ?
N5 C22 C23 107.3(2) . . ?
N5 C22 C19 123.5(2) . . ?
C23 C22 C19 129.1(3) . . ?
N6 C26 H26A 108.6 . . ?
N6 C26 H26B 108.6 . . ?
N6 C26 C25 114.6(2) . . ?
H26A C26 H26B 107.6 . . ?
C25 C26 H26A 108.6 . . ?
C25 C26 H26B 108.6 . . ?
N6 C27 H27A 109.5 . . ?
N6 C27 H27B 109.5 . . ?
N6 C27 H27C 109.5 . . ?
H27A C27 H27B 109.5 . . ?
H27A C27 H27C 109.5 . . ?
H27B C27 H27C 109.5 . . ?
N2 C8 C5 124.0(2) . . ?
N2 C8 C9 106.9(2) . . ?
C9 C8 C5 129.0(3) . . ?
C22 C23 H23 126.4 . . ?
C22 C23 C24 107.3(3) . . ?
C24 C23 H23 126.4 . . ?
N4 C18 C19 122.1(2) . . ?
C17 C18 N4 107.4(2) . . ?
C17 C18 C19 130.3(3) . . ?
N5 C25 C26 121.9(2) . . ?
C24 C25 N5 106.6(2) . . ?
C24 C25 C26 131.3(3) . . ?
C4 C3 H3 126.3 . . ?
C4 C3 C2 107.4(3) . . ?
C2 C3 H3 126.3 . . ?
C1 C2 C3 107.7(2) . . ?
C1 C2 H2A 126.1 . . ?
C3 C2 H2A 126.1 . . ?
C23 C24 H24 125.9 . . ?
C25 C24 C23 108.2(2) . . ?
C25 C24 H24 125.9 . . ?
N3 C14 H14A 109.0 . . ?
N3 C14 H14B 109.0 . . ?
N3 C14 C15 113.0(2) . . ?
H14A C14 H14B 107.8 . . ?
C15 C14 H14A 109.0 . . ?
C15 C14 H14B 109.0 . . ?
H7A C7 H7B 109.5 . . ?
H7A C7 H7C 109.5 . . ?
H7B C7 H7C 109.5 . . ?
C5 C7 H7A 109.5 . . ?
C5 C7 H7B 109.5 . . ?
C5 C7 H7C 109.5 . . ?
C18 C17 H17 126.0 . . ?
C18 C17 C16 108.0(3) . . ?
C16 C17 H17 126.0 . . ?
C22 C19 C21 108.3(2) . . ?
C22 C19 C20 108.8(2) . . ?
C18 C19 C22 112.0(2) . . ?
C18 C19 C21 109.2(2) . . ?
C18 C19 C20 109.5(2) . . ?
C21 C19 C20 108.9(3) . . ?
N6 C28 C1 113.7(2) . . ?
N6 C28 H28A 108.8 . . ?
N6 C28 H28B 108.8 . . ?
C1 C28 H28A 108.8 . . ?
C1 C28 H28B 108.8 . . ?
H28A C28 H28B 107.7 . . ?
C11 C10 H10 125.7 . . ?
C11 C10 C9 108.5(2) . . ?
C9 C10 H10 125.7 . . ?
N3 C12 C11 113.6(2) . . ?
N3 C12 H12A 108.8 . . ?
N3 C12 H12B 108.8 . . ?
C11 C12 H12A 108.8 . . ?
C11 C12 H12B 108.8 . . ?
H12A C12 H12B 107.7 . . ?
C4 C5 C8 112.3(2) . . ?
C4 C5 C7 109.2(2) . . ?
C4 C5 C6 109.3(2) . . ?
C8 C5 C7 108.2(2) . . ?
C8 C5 C6 108.5(2) . . ?
C6 C5 C7 109.2(2) . . ?
C17 C16 H16 126.1 . . ?
C15 C16 C17 107.7(3) . . ?
C15 C16 H16 126.1 . . ?
N4 C15 C14 121.7(3) . . ?
C16 C15 N4 107.0(2) . . ?
C16 C15 C14 131.3(3) . . ?
C5 C6 H6A 109.5 . . ?
C5 C6 H6B 109.5 . . ?
C5 C6 H6C 109.5 . . ?
H6A C6 H6B 109.5 . . ?
H6A C6 H6C 109.5 . . ?
H6B C6 H6C 109.5 . . ?
N3 C13 H13A 109.5 . . ?
N3 C13 H13B 109.5 . . ?
N3 C13 H13C 109.5 . . ?
H13A C13 H13B 109.5 . . ?
H13A C13 H13C 109.5 . . ?
H13B C13 H13C 109.5 . . ?
C8 C9 C10 107.5(3) . . ?
C8 C9 H9 126.3 . . ?
C10 C9 H9 126.3 . . ?
C19 C21 H21A 109.5 . . ?
C19 C21 H21B 109.5 . . ?
C19 C21 H21C 109.5 . . ?
H21A C21 H21B 109.5 . . ?
H21A C21 H21C 109.5 . . ?
H21B C21 H21C 109.5 . . ?
C19 C20 H20A 109.5 . . ?
C19 C20 H20B 109.5 . . ?
C19 C20 H20C 109.5 . . ?
H20A C20 H20B 109.5 . . ?
H20A C20 H20C 109.5 . . ?
H20B C20 H20C 109.5 . . ?

loop_
_geom_bond_atom_site_label_1
_geom_bond_atom_site_label_2
_geom_bond_distance
_geom_bond_site_symmetry_2
_geom_bond_publ_flag
O2 H2B 0.80(4) . ?
O2 H2C 0.86(7) . ?
O1 H1A 0.91(7) . ?
O1 H1B 1.01(6) . ?
N1 H1 0.8600 . ?
N1 C1 1.371(3) . ?
N1 C4 1.375(4) . ?
N5 H5 0.8600 . ?
N5 C22 1.365(4) . ?
N5 C25 1.378(3) . ?
N6 C26 1.481(4) . ?
N6 C27 1.470(4) . ?
N6 C28 1.480(3) . ?
N4 H4 0.8600 . ?
N4 C18 1.368(4) . ?
N4 C15 1.383(3) . ?
N3 C14 1.472(4) . ?
N3 C12 1.479(4) . ?
N3 C13 1.462(4) . ?
N2 H2 0.8600 . ?
N2 C11 1.385(3) . ?
N2 C8 1.367(4) . ?
C1 C2 1.369(4) . ?
C1 C28 1.491(4) . ?
C4 C3 1.377(4) . ?
C4 C5 1.508(4) . ?
C11 C10 1.369(4) . ?
C11 C12 1.490(4) . ?
C22 C23 1.376(4) . ?
C22 C19 1.521(4) . ?
C26 H26A 0.9700 . ?
C26 H26B 0.9700 . ?
C26 C25 1.483(4) . ?
C27 H27A 0.9600 . ?
C27 H27B 0.9600 . ?
C27 H27C 0.9600 . ?
C8 C5 1.521(4) . ?
C8 C9 1.383(4) . ?
C23 H23 0.9300 . ?
C23 C24 1.420(4) . ?
C18 C17 1.367(4) . ?
C18 C19 1.520(4) . ?
C25 C24 1.370(4) . ?
C3 H3 0.9300 . ?
C3 C2 1.426(4) . ?
C2 H2A 0.9300 . ?
C24 H24 0.9300 . ?
C14 H14A 0.9700 . ?
C14 H14B 0.9700 . ?
C14 C15 1.493(4) . ?
C7 H7A 0.9600 . ?
C7 H7B 0.9600 . ?
C7 H7C 0.9600 . ?
C7 C5 1.547(4) . ?
C17 H17 0.9300 . ?
C17 C16 1.413(4) . ?
C19 C21 1.533(4) . ?
C19 C20 1.546(4) . ?
C28 H28A 0.9700 . ?
C28 H28B 0.9700 . ?
C10 H10 0.9300 . ?
C10 C9 1.412(4) . ?
C12 H12A 0.9700 . ?
C12 H12B 0.9700 . ?
C5 C6 1.537(4) . ?
C16 H16 0.9300 . ?
C16 C15 1.370(4) . ?
C6 H6A 0.9600 . ?
C6 H6B 0.9600 . ?
C6 H6C 0.9600 . ?
C13 H13A 0.9600 . ?
C13 H13B 0.9600 . ?
C13 H13C 0.9600 . ?
C9 H9 0.9300 . ?
C21 H21A 0.9600 . ?
C21 H21B 0.9600 . ?
C21 H21C 0.9600 . ?
C20 H20A 0.9600 . ?
C20 H20B 0.9600 . ?
C20 H20C 0.9600 . ?

loop_
_geom_torsion_atom_site_label_1
_geom_torsion_atom_site_label_2
_geom_torsion_atom_site_label_3
_geom_torsion_atom_site_label_4
_geom_torsion
_geom_torsion_site_symmetry_1
_geom_torsion_site_symmetry_2
_geom_torsion_site_symmetry_3
_geom_torsion_site_symmetry_4
_geom_torsion_publ_flag
N1 C1 C2 C3 0.5(3) . . . . ?
N1 C1 C28 N6 -77.9(3) . . . . ?
N1 C4 C3 C2 -0.1(3) . . . . ?
N1 C4 C5 C8 52.4(3) . . . . ?
N1 C4 C5 C7 -67.6(3) . . . . ?
N1 C4 C5 C6 173.0(2) . . . . ?
N5 C22 C23 C24 -0.2(3) . . . . ?
N5 C22 C19 C18 8.1(4) . . . . ?
N5 C22 C19 C21 -112.4(3) . . . . ?
N5 C22 C19 C20 129.3(3) . . . . ?
N5 C25 C24 C23 0.0(3) . . . . ?
N6 C26 C25 N5 -70.0(4) . . . . ?
N6 C26 C25 C24 114.2(3) . . . . ?
N4 C18 C17 C16 0.3(3) . . . . ?
N4 C18 C19 C22 58.1(3) . . . . ?
N4 C18 C19 C21 178.1(2) . . . . ?
N4 C18 C19 C20 -62.7(3) . . . . ?
N3 C14 C15 N4 -78.1(3) . . . . ?
N3 C14 C15 C16 100.4(3) . . . . ?
N2 C11 C10 C9 0.8(3) . . . . ?
N2 C11 C12 N3 -76.6(3) . . . . ?
N2 C8 C5 C4 21.2(4) . . . . ?
N2 C8 C5 C7 141.9(3) . . . . ?
N2 C8 C5 C6 -99.7(3) . . . . ?
N2 C8 C9 C10 -0.5(3) . . . . ?
C1 N1 C4 C3 0.4(3) . . . . ?
C1 N1 C4 C5 175.7(2) . . . . ?
C4 N1 C1 C2 -0.6(3) . . . . ?
C4 N1 C1 C28 178.0(2) . . . . ?
C4 C3 C2 C1 -0.3(3) . . . . ?
C11 N2 C8 C5 178.2(3) . . . . ?
C11 N2 C8 C9 1.0(3) . . . . ?
C11 C10 C9 C8 -0.2(4) . . . . ?
C22 N5 C25 C26 -176.9(3) . . . . ?
C22 N5 C25 C24 -0.1(3) . . . . ?
C22 C23 C24 C25 0.1(3) . . . . ?
C26 N6 C28 C1 172.5(2) . . . . ?
C26 C25 C24 C23 176.3(3) . . . . ?
C27 N6 C26 C25 171.8(2) . . . . ?
C27 N6 C28 C1 -68.7(3) . . . . ?
C8 N2 C11 C10 -1.1(3) . . . . ?
C8 N2 C11 C12 178.9(3) . . . . ?
C23 C22 C19 C18 -175.2(3) . . . . ?
C23 C22 C19 C21 64.3(4) . . . . ?
C23 C22 C19 C20 -54.0(4) . . . . ?
C18 N4 C15 C14 179.5(2) . . . . ?
C18 N4 C15 C16 0.6(3) . . . . ?
C18 C17 C16 C15 0.1(3) . . . . ?
C25 N5 C22 C23 0.2(3) . . . . ?
C25 N5 C22 C19 177.5(3) . . . . ?
C3 C4 C5 C8 -133.5(3) . . . . ?
C3 C4 C5 C7 106.4(3) . . . . ?
C3 C4 C5 C6 -13.0(4) . . . . ?
C2 C1 C28 N6 100.3(3) . . . . ?
C14 N3 C12 C11 -70.4(3) . . . . ?
C17 C18 C19 C22 -127.7(3) . . . . ?
C17 C18 C19 C21 -7.7(4) . . . . ?
C17 C18 C19 C20 111.5(4) . . . . ?
C17 C16 C15 N4 -0.4(3) . . . . ?
C17 C16 C15 C14 -179.2(3) . . . . ?
C19 C22 C23 C24 -177.3(3) . . . . ?
C19 C18 C17 C16 -174.6(3) . . . . ?
C28 N6 C26 C25 -67.9(3) . . . . ?
C28 C1 C2 C3 -177.9(3) . . . . ?
C10 C11 C12 N3 103.4(3) . . . . ?
C12 N3 C14 C15 171.1(2) . . . . ?
C12 C11 C10 C9 -179.2(3) . . . . ?
C5 C4 C3 C2 -174.8(3) . . . . ?
C5 C8 C9 C10 -177.4(3) . . . . ?
C15 N4 C18 C17 -0.6(3) . . . . ?
C15 N4 C18 C19 174.8(2) . . . . ?
C13 N3 C14 C15 -68.9(3) . . . . ?
C13 N3 C12 C11 169.2(2) . . . . ?
C9 C8 C5 C4 -162.3(3) . . . . ?
C9 C8 C5 C7 -41.6(4) . . . . ?
C9 C8 C5 C6 76.8(4) . . . . ?
